data_4074351
loop_
_publ_author_name
'Ghesner, Ioan'
'Fenwick, Andrew'
'Stephan, Douglas W.'

_publ_section_title
;
 Di-tert-butylbiphenylphosphinimide Titanium and Zirconium
 Complexes:&#x00A0; Pendant Arene&#x2212;Metal Interactions
;
_journal_issue 21
_journal_name_full Organometallics
_journal_page_first 4985
_journal_paper_doi 10.1021/om060569u
_journal_volume 25
_journal_year 2006
_chemical_formula_sum 'C32 H54 N4 P Zr'
_chemical_formula_weight 616.98
_space_group_IT_number 2
_symmetry_cell_setting triclinic
_symmetry_space_group_name_Hall '-P 1'
_symmetry_space_group_name_H-M 'P -1'
_atom_sites_solution_hydrogens geom
_atom_sites_solution_primary direct
_atom_sites_solution_secondary difmap
_audit_creation_method SHELXL-97
_cell_angle_alpha 89.866(10)
_cell_angle_beta 89.743(9)
_cell_angle_gamma 84.667(10)
_cell_formula_units_Z 4
_cell_length_a 11.705(11)
_cell_length_b 16.532(15)
_cell_length_c 18.632(17)
_cell_measurement_temperature 296(2)
_cell_measurement_theta_max 25.0
_cell_measurement_theta_min 2.0
_cell_volume 3590(6)
_computing_structure_refinement 'SHELXL-97 (Sheldrick, 1997)'
_computing_structure_solution 'SHELXS-97 (Sheldrick, 1990)'
_diffrn_ambient_temperature 296(2)
_diffrn_measured_fraction_theta_full 0.994
_diffrn_measured_fraction_theta_max 0.994
_diffrn_radiation_monochromator graphite
_diffrn_radiation_source 'fine-focus sealed tube'
_diffrn_radiation_type MoK\a
_diffrn_radiation_wavelength 0.71073
_diffrn_reflns_av_R_equivalents 0.0283
_diffrn_reflns_av_sigmaI/netI 0.0332
_diffrn_reflns_limit_h_max 13
_diffrn_reflns_limit_h_min -13
_diffrn_reflns_limit_k_max 19
_diffrn_reflns_limit_k_min -19
_diffrn_reflns_limit_l_max 22
_diffrn_reflns_limit_l_min -22
_diffrn_reflns_number 34371
_diffrn_reflns_theta_full 25.00
_diffrn_reflns_theta_max 25.00
_diffrn_reflns_theta_min 1.24
_exptl_absorpt_coefficient_mu 0.374
_exptl_absorpt_correction_T_max 1.00000
_exptl_absorpt_correction_T_min 0.835831
_exptl_absorpt_correction_type empirical
_exptl_crystal_density_diffrn 1.142
_exptl_crystal_density_method 'not measured'
_exptl_crystal_F_000 1316
_exptl_crystal_size_max 0.21
_exptl_crystal_size_mid 0.23
_exptl_crystal_size_min 0.27
_refine_diff_density_max 0.491
_refine_diff_density_min -0.490
_refine_diff_density_rms 0.067
_refine_ls_extinction_method none
_refine_ls_goodness_of_fit_ref 1.014
_refine_ls_hydrogen_treatment mixed
_refine_ls_matrix_type full
_refine_ls_number_parameters 685
_refine_ls_number_reflns 12543
_refine_ls_number_restraints 0
_refine_ls_restrained_S_all 1.014
_refine_ls_R_factor_all 0.0690
_refine_ls_R_factor_gt 0.0477
_refine_ls_shift/su_max 0.002
_refine_ls_shift/su_mean 0.000
_refine_ls_structure_factor_coef Fsqd
_refine_ls_weighting_details 'calc w=1/[\s^2^(Fo^2^)+(0.0865P)^2^+1.5409P] where P=(Fo^2^+2Fc^2^)/3'
_refine_ls_weighting_scheme calc
_refine_ls_wR_factor_gt 0.1285
_refine_ls_wR_factor_ref 0.1502
_reflns_number_gt 9055
_reflns_number_total 12543
_reflns_threshold_expression >2sigma(I)
_cod_data_source_file om060569usi20060818_090738.cif
_cod_data_source_block t-Bu2(2-C6H4Ph)PNZr(NEt2)3
_cod_original_sg_symbol_H-M P-1
_cod_database_code 4074351

loop_
_symmetry_equiv_pos_as_xyz
'x, y, z'
'-x, -y, -z'

loop_
_atom_site_label
_atom_site_type_symbol
_atom_site_fract_x
_atom_site_fract_y
_atom_site_fract_z
_atom_site_U_iso_or_equiv
_atom_site_adp_type
_atom_site_occupancy
_atom_site_symmetry_multiplicity
_atom_site_calc_flag
_atom_site_refinement_flags
Zr1 Zr 0.40476(3) 0.74360(2) 0.306733(17) 0.05724(12) Uani 1 1 d .
Zr2 Zr 1.09526(3) 0.75644(2) -0.193250(17) 0.05713(12) Uani 1 1 d .
P1 P 0.57847(8) 0.72116(6) 0.15503(5) 0.0594(2) Uani 1 1 d .
P2 P 0.92164(8) 0.77892(6) -0.34504(5) 0.0594(2) Uani 1 1 d .
N1 N 0.4967(2) 0.74320(17) 0.21717(14) 0.0586(7) Uani 1 1 d .
N2 N 0.4197(3) 0.6397(2) 0.3677(2) 0.0879(11) Uani 1 1 d .
N3 N 0.4648(3) 0.8374(2) 0.37441(18) 0.0804(10) Uani 1 1 d .
N4 N 0.2310(3) 0.7359(2) 0.2877(2) 0.0805(10) Uani 1 1 d .
N5 N 1.0036(2) 0.75683(17) -0.28279(14) 0.0585(7) Uani 1 1 d .
N6 N 1.2692(3) 0.7642(2) -0.2122(2) 0.0822(10) Uani 1 1 d .
N7 N 1.0803(3) 0.8602(2) -0.13222(19) 0.0879(11) Uani 1 1 d .
N8 N 1.0352(3) 0.6622(2) -0.12561(17) 0.0806(10) Uani 1 1 d .
C1 C 0.5807(3) 0.7887(2) 0.07602(17) 0.0641(10) Uani 1 1 d .
C2 C 0.5061(3) 0.8487(2) 0.06368(18) 0.0611(9) Uani 1 1 d .
C3 C 0.5126(4) 0.8898(3) -0.0026(2) 0.0773(11) Uani 1 1 d .
H3A H 0.4560 0.9320 -0.0111 0.093 Uiso 1 1 calc R
C4 C 0.5909(5) 0.8749(3) -0.0544(2) 0.0919(14) Uani 1 1 d .
H4A H 0.5901 0.9056 -0.0962 0.110 Uiso 1 1 calc R
C5 C 0.6651(4) 0.8173(4) -0.0432(2) 0.1056(18) Uani 1 1 d .
H5A H 0.7230 0.8035 -0.0765 0.127 Uiso 1 1 calc R
C6 C 0.6585(4) 0.7741(3) 0.0211(2) 0.0962(16) Uani 1 1 d .
H6A H 0.7133 0.7303 0.0273 0.115 Uiso 1 1 calc R
C7 C 0.4192(4) 0.8778(2) 0.1145(2) 0.0702(11) Uani 1 1 d .
C8 C 0.3039(4) 0.8693(3) 0.0964(3) 0.0965(15) Uani 1 1 d .
H8A H 0.2855 0.8398 0.0562 0.116 Uiso 1 1 calc R
C9 C 0.2247(5) 0.9041(4) 0.1377(4) 0.126(2) Uani 1 1 d .
H9A H 0.1474 0.9004 0.1281 0.151 Uiso 1 1 calc R
C10 C 0.2586(7) 0.9472(4) 0.1972(4) 0.124(2) Uani 1 1 d .
H10A H 0.2009 0.9715 0.2266 0.149 Uiso 1 1 calc R
C11 C 0.3699(7) 0.9569(3) 0.2159(3) 0.116(2) Uani 1 1 d .
H11A H 0.3865 0.9867 0.2562 0.139 Uiso 1 1 calc R
C12 C 0.4524(4) 0.9223(3) 0.1748(2) 0.0851(13) Uani 1 1 d .
H12A H 0.5293 0.9269 0.1849 0.102 Uiso 1 1 calc R
C13 C 0.5282(4) 0.6179(3) 0.1183(2) 0.0849(13) Uani 1 1 d .
C14 C 0.6000(7) 0.5852(4) 0.0566(4) 0.174(3) Uani 1 1 d .
H14A H 0.5729 0.5353 0.0405 0.262 Uiso 1 1 calc R
H14B H 0.6785 0.5752 0.0716 0.262 Uiso 1 1 calc R
H14C H 0.5950 0.6240 0.0181 0.262 Uiso 1 1 calc R
C15 C 0.5156(7) 0.5582(3) 0.1806(4) 0.142(3) Uani 1 1 d .
H15A H 0.4912 0.5084 0.1623 0.213 Uiso 1 1 calc R
H15B H 0.4596 0.5816 0.2142 0.213 Uiso 1 1 calc R
H15C H 0.5881 0.5472 0.2043 0.213 Uiso 1 1 calc R
C16 C 0.4093(5) 0.6267(4) 0.0874(3) 0.124(2) Uani 1 1 d .
H16A H 0.3901 0.5748 0.0706 0.186 Uiso 1 1 calc R
H16B H 0.4064 0.6645 0.0481 0.186 Uiso 1 1 calc R
H16C H 0.3554 0.6464 0.1237 0.186 Uiso 1 1 calc R
C17 C 0.7320(4) 0.7283(3) 0.1875(2) 0.0849(14) Uani 1 1 d .
C18 C 0.8210(5) 0.6898(6) 0.1433(3) 0.186(4) Uani 1 1 d .
H18A H 0.8943 0.6969 0.1642 0.279 Uiso 1 1 calc R
H18B H 0.8169 0.7138 0.0963 0.279 Uiso 1 1 calc R
H18C H 0.8116 0.6329 0.1397 0.279 Uiso 1 1 calc R
C19 C 0.7706(5) 0.8180(4) 0.1941(4) 0.139(2) Uani 1 1 d .
H19A H 0.8484 0.8153 0.2107 0.209 Uiso 1 1 calc R
H19B H 0.7213 0.8486 0.2276 0.209 Uiso 1 1 calc R
H19C H 0.7653 0.8440 0.1480 0.209 Uiso 1 1 calc R
C20 C 0.7315(5) 0.6910(4) 0.2628(3) 0.124(2) Uani 1 1 d .
H20A H 0.8062 0.6919 0.2838 0.186 Uiso 1 1 calc R
H20B H 0.7125 0.6359 0.2596 0.186 Uiso 1 1 calc R
H20C H 0.6757 0.7218 0.2922 0.186 Uiso 1 1 calc R
C21 C 0.3483(8) 0.5624(6) 0.3618(5) 0.207(5) Uani 1 1 d .
H21A H 0.3117 0.5688 0.3153 0.248 Uiso 1 1 calc R
H21B H 0.4069 0.5174 0.3564 0.248 Uiso 1 1 calc R
C22 C 0.2718(8) 0.5331(6) 0.4016(6) 0.214(5) Uani 1 1 d .
H22A H 0.2492 0.4843 0.3802 0.321 Uiso 1 1 calc R
H22B H 0.2061 0.5722 0.4058 0.321 Uiso 1 1 calc R
H22C H 0.3030 0.5210 0.4484 0.321 Uiso 1 1 calc R
C23 C 0.5198(6) 0.6305(4) 0.4095(4) 0.131(2) Uani 1 1 d .
H23A H 0.5667 0.6735 0.3959 0.157 Uiso 1 1 calc R
H23B H 0.5620 0.5796 0.3958 0.157 Uiso 1 1 calc R
C24 C 0.5107(8) 0.6310(6) 0.4866(4) 0.195(4) Uani 1 1 d .
H24A H 0.5860 0.6241 0.5071 0.292 Uiso 1 1 calc R
H24B H 0.4675 0.5874 0.5020 0.292 Uiso 1 1 calc R
H24C H 0.4723 0.6819 0.5021 0.292 Uiso 1 1 calc R
C25 C 0.4102(7) 0.8521(6) 0.4431(4) 0.177(4) Uani 1 1 d .
H25A H 0.3542 0.8129 0.4491 0.212 Uiso 1 1 calc R
H25B H 0.4680 0.8406 0.4798 0.212 Uiso 1 1 calc R
C26 C 0.3591(9) 0.9233(7) 0.4559(6) 0.271(7) Uani 1 1 d .
H26A H 0.3267 0.9242 0.5033 0.406 Uiso 1 1 calc R
H26B H 0.2991 0.9353 0.4215 0.406 Uiso 1 1 calc R
H26C H 0.4135 0.9632 0.4523 0.406 Uiso 1 1 calc R
C27 C 0.5617(5) 0.8968(3) 0.3607(3) 0.1103(18) Uani 1 1 d .
H27A H 0.5857 0.8902 0.3110 0.132 Uiso 1 1 calc R
H27B H 0.5259 0.9519 0.3655 0.132 Uiso 1 1 calc R
C28 C 0.6662(6) 0.8908(5) 0.4047(4) 0.153(3) Uani 1 1 d .
H28A H 0.7152 0.9310 0.3892 0.230 Uiso 1 1 calc R
H28B H 0.7060 0.8377 0.3993 0.230 Uiso 1 1 calc R
H28C H 0.6458 0.8997 0.4542 0.230 Uiso 1 1 calc R
C29 C 0.1514(5) 0.7446(4) 0.3474(4) 0.125(2) Uani 1 1 d .
H29A H 0.1019 0.7006 0.3466 0.150 Uiso 1 1 calc R
H29B H 0.1935 0.7413 0.3922 0.150 Uiso 1 1 calc R
C30 C 0.0854(6) 0.8182(5) 0.3433(4) 0.169(3) Uani 1 1 d .
H30A H 0.0329 0.8232 0.3831 0.254 Uiso 1 1 calc R
H30B H 0.0432 0.8211 0.2992 0.254 Uiso 1 1 calc R
H30C H 0.1344 0.8617 0.3448 0.254 Uiso 1 1 calc R
C31 C 0.1741(4) 0.7140(3) 0.2203(3) 0.1086(17) Uani 1 1 d .
H31A H 0.2299 0.7153 0.1818 0.130 Uiso 1 1 calc R
H31B H 0.1134 0.7565 0.2104 0.130 Uiso 1 1 calc R
C32 C 0.1193(6) 0.6288(4) 0.2154(5) 0.163(3) Uani 1 1 d .
H32A H 0.0860 0.6236 0.1688 0.244 Uiso 1 1 calc R
H32B H 0.0610 0.6267 0.2515 0.244 Uiso 1 1 calc R
H32C H 0.1782 0.5852 0.2228 0.244 Uiso 1 1 calc R
C33 C 0.9194(3) 0.7114(2) -0.42401(18) 0.0650(10) Uani 1 1 d .
C34 C 0.9934(3) 0.6511(2) -0.43620(18) 0.0608(9) Uani 1 1 d .
C35 C 0.9875(4) 0.6096(3) -0.5021(2) 0.0770(11) Uani 1 1 d .
H35A H 1.0437 0.5670 -0.5104 0.092 Uiso 1 1 calc R
C36 C 0.9087(5) 0.6254(3) -0.5545(2) 0.0912(14) Uani 1 1 d .
H36A H 0.9099 0.5950 -0.5965 0.109 Uiso 1 1 calc R
C37 C 0.8353(4) 0.6823(4) -0.5431(2) 0.1059(18) Uani 1 1 d .
H37A H 0.7772 0.6960 -0.5761 0.127 Uiso 1 1 calc R
C38 C 0.8418(4) 0.7259(3) -0.4790(2) 0.0966(16) Uani 1 1 d .
H38A H 0.7870 0.7698 -0.4728 0.116 Uiso 1 1 calc R
C39 C 1.0803(4) 0.6223(2) -0.3856(2) 0.0704(10) Uani 1 1 d .
C40 C 1.1959(4) 0.6313(3) -0.4036(3) 0.0975(15) Uani 1 1 d .
H40A H 1.2147 0.6613 -0.4435 0.117 Uiso 1 1 calc R
C41 C 1.2750(5) 0.5961(4) -0.3623(4) 0.125(2) Uani 1 1 d .
H41A H 1.3523 0.5998 -0.3720 0.150 Uiso 1 1 calc R
C42 C 1.2401(7) 0.5524(4) -0.3030(4) 0.124(2) Uani 1 1 d .
H42A H 1.2973 0.5274 -0.2739 0.149 Uiso 1 1 calc R
C43 C 1.1282(7) 0.5433(3) -0.2842(3) 0.116(2) Uani 1 1 d .
H43A H 1.1107 0.5137 -0.2437 0.139 Uiso 1 1 calc R
C44 C 1.0476(5) 0.5777(3) -0.3251(2) 0.0864(13) Uani 1 1 d .
H44A H 0.9706 0.5731 -0.3148 0.104 Uiso 1 1 calc R
C45 C 0.9720(4) 0.8820(3) -0.3818(3) 0.0875(13) Uani 1 1 d .
C46 C 1.0898(5) 0.8742(4) -0.4125(3) 0.124(2) Uani 1 1 d .
H46A H 1.1086 0.9263 -0.4293 0.186 Uiso 1 1 calc R
H46B H 1.0934 0.8367 -0.4519 0.186 Uiso 1 1 calc R
H46C H 1.1435 0.8545 -0.3763 0.186 Uiso 1 1 calc R
C47 C 0.9842(7) 0.9424(3) -0.3195(4) 0.142(3) Uani 1 1 d .
H47A H 1.0088 0.9921 -0.3383 0.212 Uiso 1 1 calc R
H47B H 1.0399 0.9191 -0.2859 0.212 Uiso 1 1 calc R
H47C H 0.9115 0.9534 -0.2957 0.212 Uiso 1 1 calc R
C48 C 0.9008(7) 0.9143(4) -0.4441(4) 0.180(4) Uani 1 1 d .
H48A H 0.9278 0.9643 -0.4604 0.269 Uiso 1 1 calc R
H48B H 0.8221 0.9240 -0.4293 0.269 Uiso 1 1 calc R
H48C H 0.9070 0.8754 -0.4824 0.269 Uiso 1 1 calc R
C49 C 0.7685(4) 0.7719(3) -0.3121(2) 0.0851(14) Uani 1 1 d .
C50 C 0.7301(5) 0.6815(4) -0.3056(4) 0.141(2) Uani 1 1 d .
H50A H 0.6523 0.6838 -0.2888 0.212 Uiso 1 1 calc R
H50B H 0.7794 0.6508 -0.2724 0.212 Uiso 1 1 calc R
H50C H 0.7358 0.6559 -0.3518 0.212 Uiso 1 1 calc R
C51 C 0.6785(5) 0.8097(6) -0.3573(3) 0.187(4) Uani 1 1 d .
H51A H 0.6051 0.8028 -0.3361 0.281 Uiso 1 1 calc R
H51B H 0.6831 0.7847 -0.4038 0.281 Uiso 1 1 calc R
H51C H 0.6874 0.8666 -0.3621 0.281 Uiso 1 1 calc R
C52 C 0.7690(5) 0.8091(4) -0.2374(3) 0.127(2) Uani 1 1 d .
H52A H 0.6944 0.8084 -0.2160 0.190 Uiso 1 1 calc R
H52B H 0.7883 0.8642 -0.2409 0.190 Uiso 1 1 calc R
H52C H 0.8247 0.7782 -0.2082 0.190 Uiso 1 1 calc R
C53 C 1.3256(4) 0.7858(3) -0.2801(3) 0.1066(16) Uani 1 1 d .
H53A H 1.3294 0.7505 -0.3190 0.128 Uiso 1 1 calc R
C54 C 1.3795(6) 0.8706(4) -0.2850(5) 0.165(3) Uani 1 1 d .
H54A H 1.4128 0.8764 -0.3317 0.248 Uiso 1 1 calc R
H54B H 1.4378 0.8726 -0.2491 0.248 Uiso 1 1 calc R
H54C H 1.3205 0.9140 -0.2771 0.248 Uiso 1 1 calc R
C55 C 1.3481(5) 0.7557(4) -0.1523(4) 0.126(2) Uani 1 1 d .
H55A H 1.3529 0.7942 -0.1164 0.151 Uiso 1 1 calc R
C56 C 1.4141(6) 0.6836(5) -0.1559(4) 0.166(3) Uani 1 1 d .
H56A H 1.4657 0.6790 -0.1158 0.249 Uiso 1 1 calc R
H56B H 1.4575 0.6811 -0.1998 0.249 Uiso 1 1 calc R
H56C H 1.3658 0.6398 -0.1545 0.249 Uiso 1 1 calc R
C57 C 1.1520(9) 0.9365(6) -0.1378(5) 0.203(5) Uani 1 1 d .
H57A H 1.1349 0.9664 -0.1794 0.243 Uiso 1 1 calc R
C58 C 1.2272(8) 0.9675(6) -0.1001(6) 0.222(5) Uani 1 1 d .
H58A H 1.2496 1.0154 -0.1234 0.333 Uiso 1 1 calc R
H58B H 1.2930 0.9288 -0.0947 0.333 Uiso 1 1 calc R
H58C H 1.1956 0.9815 -0.0536 0.333 Uiso 1 1 calc R
C59 C 0.9802(6) 0.8694(4) -0.0910(4) 0.129(2) Uani 1 1 d .
H59A H 0.9089 0.8746 -0.1132 0.155 Uiso 1 1 calc R
C60 C 0.9879(8) 0.8709(6) -0.0147(4) 0.199(4) Uani 1 1 d .
H60A H 0.9121 0.8774 0.0056 0.298 Uiso 1 1 calc R
H60B H 1.0296 0.9154 -0.0003 0.298 Uiso 1 1 calc R
H60C H 1.0271 0.8208 0.0019 0.298 Uiso 1 1 calc R
C61 C 1.0885(7) 0.6494(6) -0.0568(4) 0.167(3) Uani 1 1 d .
H61A H 1.0863 0.6902 -0.0224 0.201 Uiso 1 1 calc R
C62 C 1.1409(9) 0.5763(7) -0.0450(6) 0.268(7) Uani 1 1 d .
H62A H 1.1734 0.5742 0.0023 0.402 Uiso 1 1 calc R
H62B H 1.2007 0.5650 -0.0799 0.402 Uiso 1 1 calc R
H62C H 1.0865 0.5365 -0.0488 0.402 Uiso 1 1 calc R
C63 C 0.9378(5) 0.6029(4) -0.1399(3) 0.1120(18) Uani 1 1 d .
H63A H 0.9466 0.5646 -0.1765 0.134 Uiso 1 1 calc R
C64 C 0.8344(6) 0.6092(5) -0.0952(4) 0.153(3) Uani 1 1 d .
H64A H 0.7846 0.5697 -0.1104 0.230 Uiso 1 1 calc R
H64B H 0.7955 0.6627 -0.0999 0.230 Uiso 1 1 calc R
H64C H 0.8553 0.5995 -0.0460 0.230 Uiso 1 1 calc R

loop_
_atom_site_aniso_label
_atom_site_aniso_U_11
_atom_site_aniso_U_22
_atom_site_aniso_U_33
_atom_site_aniso_U_23
_atom_site_aniso_U_13
_atom_site_aniso_U_12
Zr1 0.0567(2) 0.0608(2) 0.0524(2) 0.00051(15) 0.00336(14) 0.00402(16)
Zr2 0.0566(2) 0.0608(2) 0.0522(2) -0.00030(15) -0.00362(14) 0.00424(16)
P1 0.0577(5) 0.0667(6) 0.0489(5) 0.0009(4) -0.0009(4) 0.0209(4)
P2 0.0573(5) 0.0664(6) 0.0496(5) -0.0004(4) 0.0007(4) 0.0205(4)
N1 0.0628(18) 0.0569(17) 0.0519(15) 0.0030(12) 0.0030(13) 0.0161(13)
N2 0.094(3) 0.087(3) 0.082(2) 0.0302(19) -0.007(2) -0.004(2)
N3 0.095(3) 0.081(2) 0.064(2) -0.0163(17) 0.0008(17) 0.002(2)
N4 0.0573(19) 0.092(3) 0.089(2) 0.0027(19) 0.0056(17) 0.0098(17)
N5 0.0597(17) 0.0596(17) 0.0523(15) -0.0029(13) -0.0030(13) 0.0162(13)
N6 0.058(2) 0.091(3) 0.095(3) -0.004(2) -0.0054(18) 0.0106(17)
N7 0.096(3) 0.087(3) 0.079(2) -0.0288(19) 0.007(2) -0.004(2)
N8 0.096(3) 0.080(2) 0.0622(19) 0.0163(17) 0.0006(17) 0.007(2)
C1 0.059(2) 0.084(3) 0.0454(18) 0.0048(17) -0.0016(15) 0.0176(19)
C2 0.067(2) 0.061(2) 0.0536(19) 0.0013(16) -0.0061(16) 0.0057(18)
C3 0.090(3) 0.072(3) 0.066(2) 0.014(2) -0.006(2) 0.009(2)
C4 0.107(4) 0.111(4) 0.056(2) 0.018(2) 0.000(2) -0.003(3)
C5 0.085(3) 0.169(5) 0.055(2) 0.014(3) 0.012(2) 0.028(3)
C6 0.080(3) 0.138(4) 0.061(2) 0.014(3) 0.010(2) 0.040(3)
C7 0.085(3) 0.057(2) 0.063(2) 0.0096(17) -0.0011(19) 0.0227(19)
C8 0.083(3) 0.108(4) 0.090(3) -0.001(3) -0.005(2) 0.036(3)
C9 0.100(4) 0.131(5) 0.133(5) 0.011(4) 0.014(4) 0.061(4)
C10 0.136(5) 0.106(4) 0.115(5) 0.013(4) 0.036(4) 0.067(4)
C11 0.174(6) 0.078(3) 0.083(3) -0.004(2) 0.014(4) 0.048(4)
C12 0.110(4) 0.068(3) 0.071(3) -0.002(2) 0.006(2) 0.023(2)
C13 0.090(3) 0.076(3) 0.084(3) -0.017(2) 0.004(2) 0.022(2)
C14 0.174(7) 0.149(6) 0.195(7) -0.101(6) 0.060(6) 0.014(5)
C15 0.206(7) 0.068(3) 0.147(6) 0.007(3) -0.030(5) 0.011(4)
C16 0.125(5) 0.105(4) 0.140(5) -0.033(4) -0.038(4) -0.003(4)
C17 0.067(3) 0.118(4) 0.062(2) 0.009(2) -0.0054(19) 0.032(2)
C18 0.089(4) 0.338(12) 0.107(4) -0.035(6) -0.011(3) 0.112(6)
C19 0.094(4) 0.149(6) 0.176(6) 0.013(5) -0.058(4) -0.017(4)
C20 0.106(4) 0.181(6) 0.077(3) 0.032(3) -0.026(3) 0.027(4)
C21 0.192(9) 0.197(9) 0.243(10) 0.140(8) -0.099(8) -0.080(7)
C22 0.164(8) 0.178(9) 0.307(13) 0.101(9) -0.029(8) -0.051(7)
C23 0.121(5) 0.123(5) 0.144(6) 0.052(4) -0.017(4) 0.011(4)
C24 0.190(8) 0.272(11) 0.126(6) 0.078(7) -0.053(6) -0.049(8)
C25 0.165(7) 0.229(9) 0.137(6) -0.097(6) 0.040(5) -0.020(7)
C26 0.212(11) 0.279(13) 0.318(14) -0.206(12) 0.092(10) -0.001(9)
C27 0.131(5) 0.100(4) 0.096(4) -0.018(3) -0.020(3) 0.008(3)
C28 0.118(5) 0.162(6) 0.174(7) -0.059(5) -0.054(5) 0.017(4)
C29 0.098(4) 0.129(5) 0.143(5) 0.009(4) 0.037(4) 0.007(4)
C30 0.127(6) 0.171(7) 0.193(8) -0.011(6) 0.039(5) 0.069(5)
C31 0.071(3) 0.113(4) 0.137(5) -0.004(3) -0.012(3) 0.019(3)
C32 0.120(5) 0.127(6) 0.242(9) -0.032(6) -0.059(6) -0.007(4)
C33 0.060(2) 0.084(3) 0.0463(18) -0.0036(17) 0.0012(15) 0.0185(19)
C34 0.066(2) 0.060(2) 0.0540(19) -0.0005(16) 0.0045(16) 0.0064(17)
C35 0.090(3) 0.071(3) 0.067(2) -0.013(2) 0.009(2) 0.008(2)
C36 0.103(4) 0.112(4) 0.057(2) -0.020(2) -0.001(2) -0.002(3)
C37 0.087(3) 0.169(5) 0.054(2) -0.016(3) -0.014(2) 0.031(3)
C38 0.082(3) 0.138(4) 0.060(2) -0.012(3) -0.007(2) 0.041(3)
C39 0.083(3) 0.057(2) 0.065(2) -0.0106(18) 0.0003(19) 0.0219(19)
C40 0.084(3) 0.108(4) 0.091(3) 0.004(3) 0.005(3) 0.037(3)
C41 0.099(4) 0.136(5) 0.127(5) -0.012(4) -0.013(4) 0.059(4)
C42 0.140(6) 0.105(4) 0.112(5) -0.016(4) -0.035(4) 0.067(4)
C43 0.173(6) 0.079(3) 0.085(3) 0.005(3) -0.013(4) 0.049(4)
C44 0.115(4) 0.065(3) 0.073(3) 0.003(2) -0.006(2) 0.024(2)
C45 0.095(3) 0.076(3) 0.085(3) 0.020(2) -0.006(2) 0.024(2)
C46 0.120(5) 0.104(4) 0.146(5) 0.035(4) 0.034(4) 0.007(3)
C47 0.208(7) 0.069(3) 0.141(5) -0.011(3) 0.027(5) 0.021(4)
C48 0.180(7) 0.153(6) 0.201(8) 0.110(6) -0.069(6) 0.008(5)
C49 0.067(3) 0.117(4) 0.064(2) -0.009(2) 0.0079(19) 0.033(2)
C50 0.094(4) 0.152(6) 0.178(6) -0.015(5) 0.060(4) -0.014(4)
C51 0.091(4) 0.336(12) 0.109(4) 0.035(6) 0.013(3) 0.117(6)
C52 0.109(4) 0.188(6) 0.076(3) -0.035(4) 0.026(3) 0.028(4)
C53 0.084(3) 0.103(4) 0.129(4) -0.005(3) 0.023(3) 0.008(3)
C54 0.116(5) 0.126(6) 0.250(9) 0.031(6) 0.060(6) -0.001(4)
C55 0.100(4) 0.128(5) 0.145(5) -0.022(4) -0.050(4) 0.017(4)
C56 0.119(5) 0.184(7) 0.181(7) 0.011(6) -0.041(5) 0.059(5)
C57 0.215(9) 0.194(9) 0.216(9) -0.120(7) 0.092(8) -0.106(8)
C58 0.171(8) 0.174(9) 0.329(14) -0.112(9) 0.055(9) -0.059(7)
C59 0.109(4) 0.149(6) 0.127(5) -0.054(4) 0.012(4) 0.010(4)
C60 0.186(8) 0.275(12) 0.140(7) -0.083(7) 0.058(6) -0.051(8)
C61 0.182(8) 0.195(8) 0.123(5) 0.069(5) -0.044(5) -0.003(6)
C62 0.203(10) 0.269(13) 0.328(15) 0.203(12) -0.088(10) 0.002(9)
C63 0.129(5) 0.104(4) 0.101(4) 0.000(3) 0.025(3) -0.001(3)
C64 0.115(5) 0.160(6) 0.177(7) 0.061(5) 0.050(5) 0.022(4)

loop_
_atom_type_symbol
_atom_type_description
_atom_type_scat_dispersion_real
_atom_type_scat_dispersion_imag
_atom_type_scat_source
C C 0.0033 0.0016 'International Tables Vol C Tables 4.2.6.8 and 6.1.1.4'
H H 0.0000 0.0000 'International Tables Vol C Tables 4.2.6.8 and 6.1.1.4'
N N 0.0061 0.0033 'International Tables Vol C Tables 4.2.6.8 and 6.1.1.4'
P P 0.1023 0.0942 'International Tables Vol C Tables 4.2.6.8 and 6.1.1.4'
Zr Zr -2.9673 0.5597 'International Tables Vol C Tables 4.2.6.8 and 6.1.1.4'

loop_
_geom_angle_atom_site_label_1
_geom_angle_atom_site_label_2
_geom_angle_atom_site_label_3
_geom_angle
N1 Zr1 N2 117.19(14)
N1 Zr1 N4 112.74(14)
N2 Zr1 N4 93.03(15)
N1 Zr1 N3 106.34(14)
N2 Zr1 N3 105.54(16)
N4 Zr1 N3 121.93(14)
N5 Zr2 N7 117.43(14)
N5 Zr2 N6 113.09(14)
N7 Zr2 N6 92.76(15)
N5 Zr2 N8 106.16(14)
N7 Zr2 N8 105.73(16)
N6 Zr2 N8 121.62(14)
N1 P1 C1 120.18(16)
N1 P1 C17 108.38(18)
C1 P1 C17 98.71(19)
N1 P1 C13 103.91(19)
C1 P1 C13 105.4(2)
C17 P1 C13 121.4(2)
N5 P2 C33 120.35(16)
N5 P2 C49 108.44(18)
C33 P2 C49 98.66(19)
N5 P2 C45 103.66(19)
C33 P2 C45 105.6(2)
C49 P2 C45 121.3(2)
P1 N1 Zr1 165.24(18)
C23 N2 C21 116.5(4)
C23 N2 Zr1 113.8(4)
C21 N2 Zr1 128.4(3)
C25 N3 C27 111.5(5)
C25 N3 Zr1 118.1(4)
C27 N3 Zr1 130.4(3)
C29 N4 C31 112.0(4)
C29 N4 Zr1 119.0(4)
C31 N4 Zr1 128.7(3)
P2 N5 Zr2 165.26(18)
C55 N6 C53 112.7(4)
C55 N6 Zr2 119.0(4)
C53 N6 Zr2 128.0(3)
C59 N7 C57 116.7(5)
C59 N7 Zr2 113.6(4)
C57 N7 Zr2 128.4(3)
C61 N8 C63 112.9(5)
C61 N8 Zr2 117.3(4)
C63 N8 Zr2 129.8(3)
C2 C1 C6 113.2(4)
C2 C1 P1 124.4(3)
C6 C1 P1 122.1(3)
C1 C2 C3 117.9(4)
C1 C2 C7 123.4(3)
C3 C2 C7 118.7(3)
C4 C3 C2 127.3(4)
C5 C4 C3 116.0(4)
C4 C5 C6 117.8(4)
C1 C6 C5 127.8(4)
C8 C7 C12 123.8(4)
C8 C7 C2 117.3(4)
C12 C7 C2 118.3(4)
C9 C8 C7 117.5(6)
C8 C9 C10 118.1(6)
C11 C10 C9 125.6(5)
C12 C11 C10 117.7(6)
C11 C12 C7 117.3(5)
C14 C13 C16 102.9(5)
C14 C13 C15 115.5(5)
C16 C13 C15 102.1(5)
C14 C13 P1 112.2(4)
C16 C13 P1 113.5(3)
C15 C13 P1 110.2(4)
C18 C17 C20 112.1(5)
C18 C17 C19 101.7(6)
C20 C17 C19 108.3(5)
C18 C17 P1 116.0(4)
C20 C17 P1 103.3(3)
C19 C17 P1 115.6(3)
C22 C21 N2 134.0(11)
N2 C23 C24 119.7(6)
C26 C25 N3 118.6(10)
C28 C27 N3 120.5(5)
C30 C29 N4 110.3(6)
N4 C31 C32 119.4(5)
C34 C33 C38 113.0(4)
C34 C33 P2 124.4(3)
C38 C33 P2 122.4(3)
C33 C34 C35 118.2(4)
C33 C34 C39 123.3(3)
C35 C34 C39 118.5(3)
C36 C35 C34 126.8(4)
C37 C36 C35 116.0(4)
C36 C37 C38 118.1(4)
C33 C38 C37 127.9(4)
C40 C39 C44 123.2(4)
C40 C39 C34 117.8(4)
C44 C39 C34 118.5(4)
C41 C40 C39 117.6(6)
C40 C41 C42 118.0(6)
C43 C42 C41 125.4(5)
C44 C43 C42 117.6(6)
C43 C44 C39 118.2(6)
C46 C45 C48 102.4(5)
C46 C45 C47 101.7(5)
C48 C45 C47 115.7(5)
C46 C45 P2 113.9(3)
C48 C45 P2 111.9(4)
C47 C45 P2 110.6(4)
C51 C49 C52 113.0(5)
C51 C49 C50 100.8(6)
C52 C49 C50 108.8(5)
C51 C49 P2 116.1(4)
C52 C49 P2 103.1(4)
C50 C49 P2 115.2(3)
N6 C53 C54 118.6(5)
C56 C55 N6 110.6(6)
C58 C57 N7 136.4(11)
N7 C59 C60 119.6(6)
C62 C61 N8 116.2(9)
C64 C63 N8 119.6(5)

loop_
_geom_bond_atom_site_label_1
_geom_bond_atom_site_label_2
_geom_bond_distance
Zr1 N1 1.981(3)
Zr1 N2 2.051(4)
Zr1 N4 2.082(4)
Zr1 N3 2.170(4)
Zr2 N5 1.987(3)
Zr2 N7 2.054(4)
Zr2 N6 2.080(4)
Zr2 N8 2.167(4)
P1 N1 1.522(3)
P1 C1 1.847(4)
P1 C17 1.913(5)
P1 C13 1.980(5)
P2 N5 1.530(3)
P2 C33 1.851(4)
P2 C49 1.906(5)
P2 C45 1.974(5)
N2 C23 1.407(7)
N2 C21 1.595(9)
N3 C25 1.439(7)
N3 C27 1.587(7)
N4 C29 1.446(6)
N4 C31 1.486(6)
N6 C55 1.450(6)
N6 C53 1.483(6)
N7 C59 1.394(7)
N7 C57 1.582(9)
N8 C61 1.435(7)
N8 C63 1.596(7)
C1 C2 1.281(5)
C1 C6 1.374(5)
C2 C3 1.412(5)
C2 C7 1.438(5)
C3 C4 1.336(6)
C4 C5 1.245(7)
C5 C6 1.398(6)
C7 C8 1.413(7)
C7 C12 1.419(6)
C8 C9 1.296(7)
C9 C10 1.399(9)
C10 C11 1.374(9)
C11 C12 1.318(7)
C13 C14 1.494(7)
C13 C16 1.503(7)
C13 C15 1.539(8)
C17 C18 1.429(6)
C17 C20 1.531(6)
C17 C19 1.594(8)
C21 C22 1.289(11)
C23 C24 1.440(9)
C25 C26 1.292(11)
C27 C28 1.472(8)
C29 C30 1.383(8)
C31 C32 1.603(8)
C33 C34 1.279(5)
C33 C38 1.378(5)
C34 C35 1.413(5)
C34 C39 1.437(5)
C35 C36 1.354(6)
C36 C37 1.233(7)
C37 C38 1.402(6)
C39 C40 1.413(7)
C39 C44 1.417(6)
C40 C41 1.301(7)
C41 C42 1.399(9)
C42 C43 1.376(9)
C43 C44 1.304(7)
C45 C46 1.485(7)
C45 C48 1.501(7)
C45 C47 1.549(8)
C49 C51 1.446(6)
C49 C52 1.523(6)
C49 C50 1.604(8)
C53 C54 1.594(8)
C55 C56 1.361(8)
C57 C58 1.274(11)
C59 C60 1.425(9)
C61 C62 1.322(12)
C63 C64 1.462(8)
